data_2234166
loop_
_publ_author_name
'Kalinowska-T\/lu\'scik, Justyna'
'Cie\.z, Dariusz'
'Peyrat, Sandrine'

_publ_section_title
;
 Dimethyl <small>DL</small>-2,3-dibenzyl-2,3-diisothiocyanatosuccinate
;
_journal_coeditor_code FJ2516
_journal_issue 4
_journal_name_full 'Acta Crystallographica Section E'
_journal_page_first o1025
_journal_paper_doi 10.1107/S1600536812009294
_journal_volume 68
_journal_year 2012
_chemical_formula_iupac 'C22 H20 N2 O4 S2'
_chemical_formula_moiety 'C22 H20 N2 O4 S2'
_chemical_formula_sum 'C22 H20 N2 O4 S2'
_chemical_formula_weight 440.52
_chemical_melting_point 405.0(10)
_chemical_name_common
;
Dimethyl <i>DL</i>-2,3-dibenzyl-2,3-diisothiocyanatosuccinate
;
_chemical_name_systematic
;
Dimethyl 2,3-dibenzyl-2,3-diisothiocyanatobutanedioate
;
_space_group_IT_number 14
_symmetry_cell_setting monoclinic
_symmetry_space_group_name_Hall '-P 2ybc'
_symmetry_space_group_name_H-M 'P 1 21/c 1'
_cell_angle_alpha 90
_cell_angle_beta 97.8910(10)
_cell_angle_gamma 90
_cell_formula_units_Z 4
_cell_length_a 9.16580(10)
_cell_length_b 19.3999(4)
_cell_length_c 12.2762(2)
_cell_measurement_reflns_used 8876
_cell_measurement_temperature 100(2)
_cell_measurement_theta_max 27.485
_cell_measurement_theta_min 0.998
_cell_volume 2162.23(6)
_computing_cell_refinement 'HKL Scalepack (Otwinowski & Minor, 1997)'
_computing_data_collection 'COLLECT (Nonius, 1998)'
_computing_data_reduction 'HKL Denzo and Scalepack (Otwinowski & Minor, 1997)'
_computing_molecular_graphics 'Ortep-3 for Windows (Farrugia, 1997)'
_computing_publication_material
;
WinGX (Farrugia, 1999), MarvinSketch (Chemaxon, 2010) and
publCIF (Westrip,
2010)
;
_computing_structure_refinement 'SHELXL97 (Sheldrick, 2008)'
_computing_structure_solution 'SIR-92 (Altomare <i>et al.</i>, 1994)'
_diffrn_ambient_temperature 100(2)
_diffrn_detector_area_resol_mean 9
_diffrn_measured_fraction_theta_full 0.986
_diffrn_measured_fraction_theta_max 0.986
_diffrn_measurement_device_type 'Nonius KappaCCD'
_diffrn_measurement_method CCD
_diffrn_radiation_monochromator graphite
_diffrn_radiation_source 'fine-focus sealed tube'
_diffrn_radiation_type MoK\a
_diffrn_radiation_wavelength 0.7107
_diffrn_reflns_av_R_equivalents 0.0208
_diffrn_reflns_limit_h_max 11
_diffrn_reflns_limit_h_min 0
_diffrn_reflns_limit_k_max 24
_diffrn_reflns_limit_k_min -25
_diffrn_reflns_limit_l_max 15
_diffrn_reflns_limit_l_min -15
_diffrn_reflns_number 9175
_diffrn_reflns_theta_full 27.45
_diffrn_reflns_theta_max 27.45
_diffrn_reflns_theta_min 2.69
_exptl_absorpt_coefficient_mu 0.277
_exptl_absorpt_correction_T_max 0.9518
_exptl_absorpt_correction_T_min 0.9264
_exptl_absorpt_correction_type multi-scan
_exptl_absorpt_process_details
;
(DENZO-SMN; Otwinowski & Minor, 1997)
;
_exptl_crystal_colour colourless
_exptl_crystal_density_diffrn 1.353
_exptl_crystal_density_method 'not measured'
_exptl_crystal_description block
_exptl_crystal_F_000 920
_exptl_crystal_size_max 0.28
_exptl_crystal_size_mid 0.18
_exptl_crystal_size_min 0.18
_refine_diff_density_max 0.353
_refine_diff_density_min -0.522
_refine_ls_extinction_method none
_refine_ls_goodness_of_fit_ref 1.047
_refine_ls_hydrogen_treatment constr
_refine_ls_matrix_type full
_refine_ls_number_parameters 273
_refine_ls_number_reflns 4868
_refine_ls_number_restraints 0
_refine_ls_restrained_S_all 1.047
_refine_ls_R_factor_all 0.0482
_refine_ls_R_factor_gt 0.0368
_refine_ls_shift/su_max 0.001
_refine_ls_shift/su_mean 0
_refine_ls_structure_factor_coef Fsqd
_refine_ls_weighting_details 'calc w=1/[\s^2^(Fo^2^)+(0.0330P)^2^+1.1739P] where P=(Fo^2^+2Fc^2^)/3'
_refine_ls_weighting_scheme calc
_refine_ls_wR_factor_ref 0.0903
_reflns_number_gt 4124
_reflns_number_total 4868
_reflns_threshold_expression >2sigma(I)
_cod_data_source_file fj2516.cif
_cod_data_source_block I
_cod_original_sg_symbol_H-M 'P 21/c'
_cod_database_code 2234166
_cod_database_fobs_code 2234166

loop_
_symmetry_equiv_pos_as_xyz
'x, y, z'
'-x, y+1/2, -z+1/2'
'-x, -y, -z'
'x, -y-1/2, z-1/2'

loop_
_atom_site_type_symbol
_atom_site_label
_atom_site_fract_x
_atom_site_fract_y
_atom_site_fract_z
_atom_site_U_iso_or_equiv
_atom_site_adp_type
_atom_site_calc_flag
_atom_site_refinement_flags
_atom_site_occupancy
S S1 0.82190(5) 0.10092(2) 0.64722(4) 0.03234(12) Uani d . 1
S S2 0.70194(5) 0.41656(2) 0.81742(4) 0.03349(12) Uani d . 1
O O1 0.77379(11) 0.19649(6) 1.07866(8) 0.0215(2) Uani d . 1
O O3 0.32504(11) 0.16901(6) 0.82274(8) 0.0220(2) Uani d . 1
O O2 0.89922(11) 0.18316(6) 0.93462(9) 0.0259(2) Uani d . 1
O O4 0.37916(13) 0.26642(6) 0.73636(9) 0.0296(3) Uani d . 1
N N1 0.65160(13) 0.15011(6) 0.79822(10) 0.0194(3) Uani d . 1
N N2 0.62380(14) 0.28759(7) 0.88116(11) 0.0255(3) Uani d . 1
C C1 0.78640(15) 0.18306(7) 0.97396(12) 0.0183(3) Uani d . 1
C C22 0.65775(15) 0.03661(7) 0.95391(12) 0.0186(3) Uani d . 1
C C2 0.63324(15) 0.16521(7) 0.91079(11) 0.0161(3) Uani d . 1
C C23 0.77233(16) 0.01718(8) 1.03430(14) 0.0259(3) Uani d . 1
H H4 0.799 0.0459 1.0965 0.031 Uiso calc R 1
C C3 0.53140(15) 0.23112(7) 0.90468(12) 0.0179(3) Uani d . 1
C C29 0.73140(16) 0.12822(7) 0.73867(12) 0.0199(3) Uani d . 1
C C34 0.29415(19) 0.42686(8) 0.98493(14) 0.0297(4) Uani d . 1
H H16 0.3257 0.4735 0.993 0.036 Uiso calc R 1
C C38 0.19183(17) 0.15756(10) 0.74522(13) 0.0313(4) Uani d . 1
H H21A 0.1091 0.1818 0.7708 0.047 Uiso calc R 1
H H21B 0.1704 0.1081 0.7401 0.047 Uiso calc R 1
H H21C 0.2065 0.1751 0.6726 0.047 Uiso calc R 1
C C31 0.46259(15) 0.24680(7) 1.01067(11) 0.0184(3) Uani d . 1
H H13A 0.4134 0.2048 1.0336 0.022 Uiso calc R 1
H H13B 0.5417 0.2594 1.0706 0.022 Uiso calc R 1
C C35 0.14653(19) 0.41193(9) 0.95249(14) 0.0299(4) Uani d . 1
H H17 0.0771 0.4482 0.9375 0.036 Uiso calc R 1
C C32 0.35185(15) 0.30495(7) 0.99304(11) 0.0178(3) Uani d . 1
C C4 0.40438(16) 0.22487(8) 0.80839(11) 0.0199(3) Uani d . 1
C C21 0.57050(15) 0.10158(7) 0.96548(12) 0.0170(3) Uani d . 1
H H2A 0.5699 0.1113 1.0446 0.02 Uiso calc R 1
H H2B 0.4673 0.0941 0.9317 0.02 Uiso calc R 1
C C36 0.10069(17) 0.34392(9) 0.94210(12) 0.0252(3) Uani d . 1
H H18 -0.0006 0.3336 0.9211 0.03 Uiso calc R 1
C C28 0.90829(16) 0.21203(9) 1.15173(13) 0.0257(3) Uani d . 1
H H10A 0.962 0.1692 1.1718 0.039 Uiso calc R 1
H H10B 0.8836 0.2345 1.2183 0.039 Uiso calc R 1
H H10C 0.97 0.2429 1.1144 0.039 Uiso calc R 1
C C27 0.62157(19) -0.00584(8) 0.86285(14) 0.0267(3) Uani d . 1
H H8 0.5444 0.0072 0.8069 0.032 Uiso calc R 1
C C33 0.39630(17) 0.37363(8) 1.00568(12) 0.0227(3) Uani d . 1
H H15 0.497 0.3842 1.0286 0.027 Uiso calc R 1
C C25 0.8090(2) -0.08616(9) 0.93408(19) 0.0419(5) Uani d . 1
H H6 0.8596 -0.1284 0.9281 0.05 Uiso calc R 1
C C39 0.65003(16) 0.34293(8) 0.85183(12) 0.0202(3) Uani d . 1
C C26 0.6972(2) -0.06717(9) 0.85291(17) 0.0390(4) Uani d . 1
H H7 0.6718 -0.0959 0.7905 0.047 Uiso calc R 1
C C37 0.20244(16) 0.29063(8) 0.96224(12) 0.0208(3) Uani d . 1
H H19 0.1701 0.2441 0.955 0.025 Uiso calc R 1
C C24 0.84797(18) -0.04410(9) 1.02404(17) 0.0371(4) Uani d . 1
H H5 0.9265 -0.057 1.079 0.045 Uiso calc R 1

loop_
_atom_site_aniso_label
_atom_site_aniso_U_11
_atom_site_aniso_U_22
_atom_site_aniso_U_33
_atom_site_aniso_U_12
_atom_site_aniso_U_13
_atom_site_aniso_U_23
S1 0.0265(2) 0.0405(3) 0.0326(2) -0.00216(17) 0.01345(16) -0.01572(18)
S2 0.0424(2) 0.0188(2) 0.0414(2) -0.00374(17) 0.01371(19) 0.00715(17)
O1 0.0172(5) 0.0254(6) 0.0216(5) -0.0007(4) 0.0019(4) -0.0027(4)
O3 0.0183(5) 0.0277(6) 0.0195(5) 0.0007(4) 0.0004(4) 0.0027(4)
O2 0.0178(5) 0.0301(6) 0.0311(6) -0.0020(4) 0.0084(4) -0.0050(5)
O4 0.0438(7) 0.0274(6) 0.0182(5) 0.0100(5) 0.0060(5) 0.0058(4)
N1 0.0202(6) 0.0190(6) 0.0200(6) 0.0020(5) 0.0058(5) 0.0003(5)
N2 0.0267(7) 0.0176(7) 0.0352(7) 0.0015(5) 0.0146(6) 0.0034(5)
C1 0.0192(7) 0.0136(6) 0.0227(7) 0.0003(5) 0.0048(5) -0.0003(5)
C22 0.0165(6) 0.0144(7) 0.0267(7) 0.0000(5) 0.0094(5) 0.0032(5)
C2 0.0170(6) 0.0147(6) 0.0175(6) 0.0011(5) 0.0058(5) -0.0001(5)
C23 0.0186(7) 0.0245(8) 0.0353(9) 0.0010(6) 0.0063(6) 0.0100(6)
C3 0.0184(6) 0.0147(6) 0.0219(7) 0.0008(5) 0.0076(5) 0.0022(5)
C29 0.0188(7) 0.0183(7) 0.0224(7) -0.0028(6) 0.0021(6) -0.0016(5)
C34 0.0368(9) 0.0180(7) 0.0361(9) 0.0048(7) 0.0119(7) 0.0001(6)
C38 0.0202(7) 0.0512(11) 0.0207(7) 0.0038(7) -0.0039(6) 0.0031(7)
C31 0.0192(7) 0.0186(7) 0.0183(7) 0.0030(5) 0.0058(5) -0.0003(5)
C35 0.0323(8) 0.0281(9) 0.0303(8) 0.0149(7) 0.0075(7) 0.0046(7)
C32 0.0205(7) 0.0181(7) 0.0156(6) 0.0035(5) 0.0053(5) -0.0005(5)
C4 0.0240(7) 0.0207(7) 0.0165(7) 0.0075(6) 0.0083(5) 0.0011(5)
C21 0.0151(6) 0.0139(6) 0.0227(7) -0.0004(5) 0.0052(5) 0.0018(5)
C36 0.0207(7) 0.0344(9) 0.0205(7) 0.0076(6) 0.0029(6) -0.0003(6)
C28 0.0173(7) 0.0307(9) 0.0279(8) -0.0013(6) -0.0017(6) -0.0068(6)
C27 0.0333(8) 0.0177(7) 0.0308(8) -0.0034(6) 0.0105(7) -0.0008(6)
C33 0.0237(7) 0.0200(7) 0.0254(7) 0.0007(6) 0.0071(6) -0.0034(6)
C25 0.0413(10) 0.0184(8) 0.0743(14) 0.0109(7) 0.0379(10) 0.0125(9)
C39 0.0210(7) 0.0205(7) 0.0195(7) 0.0025(6) 0.0048(5) 0.0001(6)
C26 0.0543(12) 0.0188(8) 0.0510(11) -0.0039(8) 0.0326(10) -0.0049(7)
C37 0.0214(7) 0.0227(7) 0.0187(7) 0.0012(6) 0.0050(5) -0.0025(5)
C24 0.0212(8) 0.0314(9) 0.0616(12) 0.0088(7) 0.0159(8) 0.0240(9)

loop_
_atom_type_symbol
_atom_type_description
_atom_type_scat_dispersion_real
_atom_type_scat_dispersion_imag
_atom_type_scat_source
C C 0.0033 0.0016 'International Tables Vol C Tables 4.2.6.8 and 6.1.1.4'
H H 0 0 'International Tables Vol C Tables 4.2.6.8 and 6.1.1.4'
O O 0.0106 0.006 'International Tables Vol C Tables 4.2.6.8 and 6.1.1.4'
N N 0.0061 0.0033 'International Tables Vol C Tables 4.2.6.8 and 6.1.1.4'
S S 0.1246 0.1234 'International Tables Vol C Tables 4.2.6.8 and 6.1.1.4'

loop_
_geom_angle_atom_site_label_1
_geom_angle_atom_site_label_2
_geom_angle_atom_site_label_3
_geom_angle
C1 O1 C28 117.23(11)
C4 O3 C38 117.49(12)
C29 N1 C2 145.87(13)
C39 N2 C3 156.08(15)
O2 C1 O1 125.58(13)
O2 C1 C2 124.86(13)
O1 C1 C2 109.54(11)
C23 C22 C27 118.89(14)
C23 C22 C21 121.17(14)
C27 C22 C21 119.92(13)
N1 C2 C1 107.94(11)
N1 C2 C21 110.55(11)
C1 C2 C21 109.01(11)
N1 C2 C3 105.34(11)
C1 C2 C3 109.42(11)
C21 C2 C3 114.38(11)
C24 C23 C22 120.31(17)
C24 C23 H4 119.8
C22 C23 H4 119.8
N2 C3 C4 107.98(12)
N2 C3 C31 109.72(12)
C4 C3 C31 107.84(11)
N2 C3 C2 105.42(11)
C4 C3 C2 110.55(11)
C31 C3 C2 115.12(11)
N1 C29 S1 172.86(14)
C35 C34 C33 120.13(15)
C35 C34 H16 119.9
C33 C34 H16 119.9
O3 C38 H21A 109.5
O3 C38 H21B 109.5
H21A C38 H21B 109.5
O3 C38 H21C 109.5
H21A C38 H21C 109.5
H21B C38 H21C 109.5
C32 C31 C3 111.59(11)
C32 C31 H13A 109.3
C3 C31 H13A 109.3
C32 C31 H13B 109.3
C3 C31 H13B 109.3
H13A C31 H13B 108
C36 C35 C34 119.79(14)
C36 C35 H17 120.1
C34 C35 H17 120.1
C33 C32 C37 118.70(13)
C33 C32 C31 121.06(13)
C37 C32 C31 120.23(13)
O4 C4 O3 126.41(14)
O4 C4 C3 124.16(14)
O3 C4 C3 109.32(11)
C22 C21 C2 112.99(11)
C22 C21 H2A 109
C2 C21 H2A 109
C22 C21 H2B 109
C2 C21 H2B 109
H2A C21 H2B 107.8
C35 C36 C37 120.26(15)
C35 C36 H18 119.9
C37 C36 H18 119.9
O1 C28 H10A 109.5
O1 C28 H10B 109.5
H10A C28 H10B 109.5
O1 C28 H10C 109.5
H10A C28 H10C 109.5
H10B C28 H10C 109.5
C26 C27 C22 120.68(17)
C26 C27 H8 119.7
C22 C27 H8 119.7
C34 C33 C32 120.57(15)
C34 C33 H15 119.7
C32 C33 H15 119.7
C26 C25 C24 120.37(16)
C26 C25 H6 119.8
C24 C25 H6 119.8
N2 C39 S2 174.30(14)
C25 C26 C27 119.70(18)
C25 C26 H7 120.2
C27 C26 H7 120.1
C36 C37 C32 120.54(14)
C36 C37 H19 119.7
C32 C37 H19 119.7
C25 C24 C23 120.04(17)
C25 C24 H5 120
C23 C24 H5 120

loop_
_geom_bond_atom_site_label_1
_geom_bond_atom_site_label_2
_geom_bond_distance
S1 C29 1.5762(15)
S2 C39 1.5813(15)
O1 C1 1.3320(17)
O1 C28 1.4531(17)
O3 C4 1.3302(18)
O3 C38 1.4583(17)
O2 C1 1.1998(17)
O4 C4 1.1955(18)
N1 C29 1.1818(19)
N1 C2 1.4449(17)
N2 C39 1.168(2)
N2 C3 1.4380(19)
C1 C2 1.5470(19)
C22 C23 1.391(2)
C22 C27 1.391(2)
C22 C21 1.5099(19)
C2 C21 1.5528(19)
C2 C3 1.5788(19)
C23 C24 1.391(2)
C23 H4 0.95
C3 C4 1.546(2)
C3 C31 1.5520(19)
C34 C35 1.388(2)
C34 C33 1.394(2)
C34 H16 0.95
C38 H21A 0.98
C38 H21B 0.98
C38 H21C 0.98
C31 C32 1.5132(19)
C31 H13A 0.99
C31 H13B 0.99
C35 C36 1.385(2)
C35 H17 0.95
C32 C33 1.396(2)
C32 C37 1.398(2)
C21 H2A 0.99
C21 H2B 0.99
C36 C37 1.392(2)
C36 H18 0.95
C28 H10A 0.98
C28 H10B 0.98
C28 H10C 0.98
C27 C26 1.391(2)
C27 H8 0.95
C33 H15 0.95
C25 C26 1.378(3)
C25 C24 1.380(3)
C25 H6 0.95
C26 H7 0.95
C37 H19 0.95
C24 H5 0.95

loop_
_geom_hbond_atom_site_label_D
_geom_hbond_atom_site_label_H
_geom_hbond_atom_site_label_A
_geom_hbond_site_symmetry_A
_geom_hbond_distance_DH
_geom_hbond_distance_HA
_geom_hbond_distance_DA
_geom_hbond_angle_DHA
_geom_hbond_publ_flag
C38 H21C Cg 4_566 0.98 2.61 3.461(2) 145.2 yes

loop_
_geom_torsion_atom_site_label_1
_geom_torsion_atom_site_label_2
_geom_torsion_atom_site_label_3
_geom_torsion_atom_site_label_4
_geom_torsion
C28 O1 C1 O2 -0.6(2)
C28 O1 C1 C2 177.90(12)
C29 N1 C2 C1 30.4(3)
C29 N1 C2 C21 -88.8(3)
C29 N1 C2 C3 147.2(2)
O2 C1 C2 N1 -0.79(19)
O1 C1 C2 N1 -179.25(11)
O2 C1 C2 C21 119.32(15)
O1 C1 C2 C21 -59.14(14)
O2 C1 C2 C3 -114.92(15)
O1 C1 C2 C3 66.61(14)
C27 C22 C23 C24 -0.7(2)
C21 C22 C23 C24 177.70(13)
C39 N2 C3 C4 43.4(4)
C39 N2 C3 C31 -73.9(4)
C39 N2 C3 C2 161.5(3)
N1 C2 C3 N2 -73.95(13)
C1 C2 C3 N2 41.85(14)
C21 C2 C3 N2 164.46(12)
N1 C2 C3 C4 42.50(14)
C1 C2 C3 C4 158.31(11)
C21 C2 C3 C4 -79.09(14)
N1 C2 C3 C31 165.00(12)
C1 C2 C3 C31 -79.20(14)
C21 C2 C3 C31 43.41(16)
C2 N1 C29 S1 18E1(10)
N2 C3 C31 C32 68.64(15)
C4 C3 C31 C32 -48.75(15)
C2 C3 C31 C32 -172.68(12)
C33 C34 C35 C36 0.8(2)
C3 C31 C32 C33 -85.99(16)
C3 C31 C32 C37 93.19(15)
C38 O3 C4 O4 -1.7(2)
C38 O3 C4 C3 174.64(12)
N2 C3 C4 O4 -9.50(19)
C31 C3 C4 O4 109.00(16)
C2 C3 C4 O4 -124.35(15)
N2 C3 C4 O3 174.10(11)
C31 C3 C4 O3 -67.40(14)
C2 C3 C4 O3 59.25(14)
C23 C22 C21 C2 92.30(16)
C27 C22 C21 C2 -89.27(16)
N1 C2 C21 C22 52.14(15)
C1 C2 C21 C22 -66.35(15)
C3 C2 C21 C22 170.82(11)
C34 C35 C36 C37 -1.1(2)
C23 C22 C27 C26 0.9(2)
C21 C22 C27 C26 -177.57(14)
C35 C34 C33 C32 0.7(2)
C37 C32 C33 C34 -1.8(2)
C31 C32 C33 C34 177.40(14)
C3 N2 C39 S2 167.5(12)
C24 C25 C26 C27 -1.1(3)
C22 C27 C26 C25 0.0(2)
C35 C36 C37 C32 -0.1(2)
C33 C32 C37 C36 1.5(2)
C31 C32 C37 C36 -177.71(13)
C26 C25 C24 C23 1.3(3)
C22 C23 C24 C25 -0.3(2)
